data_7023082
loop_
_publ_author_name
'Young, Paul C.'
'Green, Samantha L. J.'
'Rosair, Georgina M.'
'Lee, Ai-Lan'

_publ_section_title
;
 Deactivation of gold(I) catalysts in the presence of thiols and
 amines--characterisation and catalysis.
;
_journal_issue 26
_journal_name_full 'Dalton transactions (Cambridge, England : 2003)'
_journal_page_first 9645
_journal_page_last 9653
_journal_paper_doi 10.1039/c3dt50653c
_journal_volume 42
_journal_year 2013
_chemical_formula_moiety 'C26 H34 Au N P, F6 Sb'
_chemical_formula_sum 'C26 H34 Au F6 N P Sb'
_chemical_formula_weight 824.23
_chemical_name_systematic
;
?
;
_space_group_crystal_system monoclinic
_space_group_IT_number 14
_space_group_name_Hall '-P 2ybc'
_space_group_name_H-M_alt 'P 1 21/c 1'
_symmetry_space_group_name_Hall '-P 2ybc'
_symmetry_space_group_name_H-M 'P 1 21/c 1'
_atom_sites_solution_hydrogens geom
_atom_sites_solution_primary direct
_atom_sites_solution_secondary difmap
_audit_creation_date 2012-11-15
_audit_creation_method
;
Olex2 1.1
(compiled 2011.11.01 svn.r2039, GUI svn.r3906)
;
_cell_angle_alpha 90.00
_cell_angle_beta 95.628(3)
_cell_angle_gamma 90.00
_cell_formula_units_Z 4
_cell_length_a 7.5686(4)
_cell_length_b 17.4546(9)
_cell_length_c 20.8291(11)
_cell_measurement_reflns_used 9761
_cell_measurement_temperature 100(2)
_cell_measurement_theta_max 35.910
_cell_measurement_theta_min 2.946
_cell_volume 2738.4(2)
_computing_data_reduction 'SAINT v7.68A (Bruker, 2009)'
_computing_molecular_graphics
;
O. V. Dolomanov, L. J. Bourhis, R. J. Gildea, J. A. K. Howard and H. Puschmann,
OLEX2: a complete structure solution, refinement and analysis program.
J. Appl. Cryst. (2009). 42, 339-341.
;
_computing_publication_material
;
O. V. Dolomanov, L. J. Bourhis, R. J. Gildea, J. A. K. Howard and H. Puschmann,
OLEX2: a complete structure solution, refinement and analysis program.
J. Appl. Cryst. (2009). 42, 339-341.
;
_computing_structure_refinement
;
XL, G.M. Sheldrick, Acta Cryst.
(2008). A64, 112-122
;
_computing_structure_solution
;
XS, G.M. Sheldrick, Acta Cryst.
(2008). A64, 112-122
;
_diffrn_ambient_temperature 100.15
_diffrn_measured_fraction_theta_full 0.999
_diffrn_measured_fraction_theta_max 0.991
_diffrn_measurement_device_type 'Bruker APEX-II CCD'
_diffrn_measurement_method '\f and \w scans'
_diffrn_radiation_monochromator graphite
_diffrn_radiation_type 'MO K\a'
_diffrn_radiation_wavelength 0.71073
_diffrn_reflns_av_R_equivalents 0.0376
_diffrn_reflns_av_unetI/netI 0.0286
_diffrn_reflns_limit_h_max 12
_diffrn_reflns_limit_h_min -12
_diffrn_reflns_limit_k_max 28
_diffrn_reflns_limit_k_min -28
_diffrn_reflns_limit_l_max 34
_diffrn_reflns_limit_l_min -32
_diffrn_reflns_number 69144
_diffrn_reflns_theta_full 25.00
_diffrn_reflns_theta_max 36.02
_diffrn_reflns_theta_min 2.29
_diffrn_source 'fine-focus sealed tube'
_diffrn_standards_number 0
_exptl_absorpt_coefficient_mu 6.453
_exptl_absorpt_correction_T_max 0.7471
_exptl_absorpt_correction_T_min 0.5019
_exptl_absorpt_correction_type multi-scan
_exptl_absorpt_process_details
;
SADABS-2008/1 (Bruker,2008) was used for absorption correction.
R(int) was 0.1212 before and 0.0469 after correction.
The Ratio of minimum to maximum transmission is 0.6718.
The \l/2 correction factor is 0.0015.
;
_exptl_crystal_colour colourless
_exptl_crystal_colour_primary colourless
_exptl_crystal_density_diffrn 1.999
_exptl_crystal_density_method 'not measured'
_exptl_crystal_description BLOCK
_exptl_crystal_F_000 1584
_exptl_crystal_size_max 0.43
_exptl_crystal_size_mid 0.38
_exptl_crystal_size_min 0.26
_refine_diff_density_max 3.291
_refine_diff_density_min -2.036
_refine_diff_density_rms 0.120
_refine_ls_extinction_method none
_refine_ls_goodness_of_fit_ref 1.024
_refine_ls_hydrogen_treatment mixed
_refine_ls_matrix_type full
_refine_ls_number_parameters 337
_refine_ls_number_reflns 12891
_refine_ls_number_restraints 0
_refine_ls_restrained_S_all 1.024
_refine_ls_R_factor_all 0.0324
_refine_ls_R_factor_gt 0.0235
_refine_ls_shift/su_max 0.008
_refine_ls_shift/su_mean 0.000
_refine_ls_structure_factor_coef Fsqd
_refine_ls_weighting_details 'calc w=1/[\s^2^(Fo^2^)+(0.0120P)^2^+3.0619P] where P=(Fo^2^+2Fc^2^)/3'
_refine_ls_weighting_scheme calc
_refine_ls_wR_factor_gt 0.0458
_refine_ls_wR_factor_ref 0.0480
_reflns_number_gt 10873
_reflns_number_total 12891
_reflns_threshold_expression >2sigma(I)
_cod_data_source_file c3dt50653c.txt
_cod_data_source_block 4458
_cod_database_code 7023082

loop_
_space_group_symop_id
_space_group_symop_operation_xyz
1 'x, y, z'
2 '-x, y+1/2, -z+1/2'
3 '-x, -y, -z'
4 'x, -y-1/2, z-1/2'

loop_
_atom_site_label
_atom_site_type_symbol
_atom_site_fract_x
_atom_site_fract_y
_atom_site_fract_z
_atom_site_U_iso_or_equiv
_atom_site_adp_type
_atom_site_occupancy
_atom_site_symmetry_multiplicity
_atom_site_calc_flag
_atom_site_refinement_flags
Au1 Au 0.097411(10) 0.247608(4) 0.332417(3) 0.01537(2) Uani 1 1 d .
Sb1 Sb 0.350070(17) 0.602140(7) 0.324628(6) 0.01631(3) Uani 1 1 d .
P1 P -0.02089(6) 0.29158(2) 0.42059(2) 0.01179(7) Uani 1 1 d .
F1 F 0.3446(2) 0.63744(11) 0.23952(7) 0.0445(4) Uani 1 1 d .
F2 F 0.3267(2) 0.70305(8) 0.35290(9) 0.0469(4) Uani 1 1 d .
F3 F 0.3632(2) 0.57034(10) 0.41046(6) 0.0363(3) Uani 1 1 d .
F4 F 0.3670(3) 0.50147(8) 0.29687(9) 0.0497(5) Uani 1 1 d .
F5 F 0.59712(18) 0.61226(9) 0.33017(7) 0.0352(3) Uani 1 1 d .
F6 F 0.10090(19) 0.59469(11) 0.31700(8) 0.0416(4) Uani 1 1 d .
N1 N 0.1757(3) 0.21042(10) 0.24255(9) 0.0236(4) Uani 1 1 d .
H1A H 0.268(4) 0.1803(16) 0.2486(13) 0.028 Uiso 1 1 d .
H1B H 0.086(4) 0.1804(16) 0.2232(13) 0.028 Uiso 1 1 d .
C2 C 0.2182(3) 0.27495(10) 0.20283(8) 0.0164(3) Uani 1 1 d .
C3 C 0.0841(3) 0.31088(11) 0.16355(10) 0.0204(4) Uani 1 1 d .
H3 H -0.0344 0.2924 0.1611 0.025 Uiso 1 1 calc R
C4 C 0.1265(3) 0.37438(12) 0.12788(10) 0.0231(4) Uani 1 1 d .
H4 H 0.0364 0.3990 0.1003 0.028 Uiso 1 1 calc R
C5 C 0.2986(3) 0.40219(11) 0.13212(10) 0.0234(4) Uani 1 1 d .
H5 H 0.3261 0.4462 0.1082 0.028 Uiso 1 1 calc R
C6 C 0.4301(3) 0.36556(11) 0.17134(10) 0.0205(4) Uani 1 1 d .
H6 H 0.5483 0.3845 0.1743 0.025 Uiso 1 1 calc R
C7 C 0.3905(3) 0.30122(11) 0.20645(9) 0.0186(3) Uani 1 1 d .
H7 H 0.4816 0.2755 0.2327 0.022 Uiso 1 1 calc R
C8 C -0.1094(2) 0.21108(9) 0.46406(8) 0.0117(3) Uani 1 1 d .
C9 C -0.2321(2) 0.22789(10) 0.50842(9) 0.0142(3) Uani 1 1 d .
H9 H -0.2540 0.2800 0.5183 0.017 Uiso 1 1 calc R
C10 C -0.3224(2) 0.17095(11) 0.53835(9) 0.0170(3) Uani 1 1 d .
H10 H -0.4044 0.1840 0.5683 0.020 Uiso 1 1 calc R
C11 C -0.2915(2) 0.09473(11) 0.52408(9) 0.0179(3) Uani 1 1 d .
H11 H -0.3547 0.0552 0.5433 0.021 Uiso 1 1 calc R
C12 C -0.1679(2) 0.07658(10) 0.48155(9) 0.0154(3) Uani 1 1 d .
H12 H -0.1468 0.0242 0.4726 0.018 Uiso 1 1 calc R
C13 C -0.0728(2) 0.13304(9) 0.45121(8) 0.0121(3) Uani 1 1 d .
C14 C 0.0599(2) 0.10485(9) 0.40844(8) 0.0131(3) Uani 1 1 d .
C15 C 0.0021(3) 0.06635(11) 0.35125(9) 0.0187(3) Uani 1 1 d .
H15 H -0.1214 0.0601 0.3393 0.022 Uiso 1 1 calc R
C16 C 0.1248(3) 0.03706(11) 0.31164(10) 0.0239(4) Uani 1 1 d .
H16 H 0.0845 0.0104 0.2732 0.029 Uiso 1 1 calc R
C17 C 0.3052(3) 0.04693(11) 0.32831(10) 0.0231(4) Uani 1 1 d .
H17 H 0.3884 0.0283 0.3008 0.028 Uiso 1 1 calc R
C18 C 0.3639(3) 0.08413(11) 0.38543(10) 0.0214(4) Uani 1 1 d .
H18 H 0.4876 0.0908 0.3970 0.026 Uiso 1 1 calc R
C19 C 0.2422(2) 0.11174(10) 0.42588(9) 0.0164(3) Uani 1 1 d .
H19 H 0.2835 0.1354 0.4656 0.020 Uiso 1 1 calc R
C20 C -0.2168(3) 0.35231(10) 0.38754(9) 0.0169(3) Uani 1 1 d .
C21 C -0.3646(3) 0.29661(13) 0.36280(10) 0.0234(4) Uani 1 1 d .
H21A H -0.3176 0.2591 0.3339 0.035 Uiso 1 1 calc R
H21B H -0.4620 0.3252 0.3393 0.035 Uiso 1 1 calc R
H21C H -0.4088 0.2699 0.3994 0.035 Uiso 1 1 calc R
C22 C -0.1625(3) 0.39804(13) 0.32905(10) 0.0273(4) Uani 1 1 d .
H22A H -0.0596 0.4303 0.3427 0.041 Uiso 1 1 calc R
H22B H -0.2617 0.4305 0.3118 0.041 Uiso 1 1 calc R
H22C H -0.1317 0.3624 0.2956 0.041 Uiso 1 1 calc R
C23 C -0.2870(3) 0.41013(11) 0.43442(9) 0.0192(3) Uani 1 1 d .
H23A H -0.3201 0.3831 0.4727 0.029 Uiso 1 1 calc R
H23B H -0.3913 0.4364 0.4132 0.029 Uiso 1 1 calc R
H23C H -0.1943 0.4478 0.4473 0.029 Uiso 1 1 calc R
C24 C 0.1363(2) 0.34426(10) 0.48036(9) 0.0161(3) Uani 1 1 d .
C25 C 0.2047(3) 0.41514(11) 0.44653(11) 0.0234(4) Uani 1 1 d .
H25A H 0.2465 0.3998 0.4053 0.035 Uiso 1 1 calc R
H25B H 0.3029 0.4383 0.4741 0.035 Uiso 1 1 calc R
H25C H 0.1083 0.4525 0.4386 0.035 Uiso 1 1 calc R
C26 C 0.0581(3) 0.36743(11) 0.54268(9) 0.0187(3) Uani 1 1 d .
H26A H -0.0446 0.4010 0.5322 0.028 Uiso 1 1 calc R
H26B H 0.1482 0.3947 0.5710 0.028 Uiso 1 1 calc R
H26C H 0.0205 0.3214 0.5647 0.028 Uiso 1 1 calc R
C27 C 0.2936(3) 0.29022(11) 0.49926(10) 0.0206(4) Uani 1 1 d .
H27A H 0.2522 0.2459 0.5225 0.031 Uiso 1 1 calc R
H27B H 0.3846 0.3176 0.5271 0.031 Uiso 1 1 calc R
H27C H 0.3442 0.2728 0.4602 0.031 Uiso 1 1 calc R

loop_
_atom_site_aniso_label
_atom_site_aniso_U_11
_atom_site_aniso_U_22
_atom_site_aniso_U_33
_atom_site_aniso_U_23
_atom_site_aniso_U_13
_atom_site_aniso_U_12
Au1 0.02098(3) 0.01265(3) 0.01418(3) 0.00271(2) 0.01031(2) 0.00366(2)
Sb1 0.01939(5) 0.01563(5) 0.01484(5) -0.00048(4) 0.00635(4) -0.00231(4)
P1 0.01332(19) 0.01065(17) 0.01224(18) 0.00162(14) 0.00554(15) 0.00126(14)
F1 0.0515(10) 0.0625(11) 0.0203(7) 0.0156(7) 0.0072(7) 0.0003(8)
F2 0.0612(11) 0.0199(7) 0.0658(11) -0.0107(7) 0.0383(9) -0.0050(7)
F3 0.0389(8) 0.0509(9) 0.0201(6) 0.0107(6) 0.0080(6) -0.0082(7)
F4 0.0707(12) 0.0216(7) 0.0627(11) -0.0186(7) 0.0358(9) -0.0128(7)
F5 0.0211(7) 0.0481(9) 0.0376(8) 0.0045(7) 0.0095(6) -0.0049(6)
F6 0.0212(7) 0.0671(11) 0.0364(8) 0.0007(8) 0.0023(6) -0.0059(7)
N1 0.0386(11) 0.0141(7) 0.0211(8) 0.0032(6) 0.0180(7) 0.0038(7)
C2 0.0264(9) 0.0130(7) 0.0113(7) 0.0001(6) 0.0094(6) 0.0033(6)
C3 0.0195(9) 0.0221(9) 0.0200(8) -0.0014(7) 0.0030(7) -0.0017(7)
C4 0.0263(10) 0.0243(9) 0.0183(9) 0.0039(7) 0.0000(7) 0.0040(7)
C5 0.0323(11) 0.0177(8) 0.0213(9) 0.0046(7) 0.0085(8) 0.0002(7)
C6 0.0213(9) 0.0202(8) 0.0208(9) -0.0033(7) 0.0065(7) -0.0025(7)
C7 0.0224(9) 0.0205(8) 0.0130(7) -0.0013(6) 0.0026(6) 0.0062(7)
C8 0.0114(7) 0.0130(7) 0.0111(7) 0.0014(5) 0.0025(5) -0.0009(5)
C9 0.0146(7) 0.0144(7) 0.0143(7) 0.0009(6) 0.0049(6) 0.0010(6)
C10 0.0154(8) 0.0201(8) 0.0165(8) 0.0032(6) 0.0062(6) -0.0004(6)
C11 0.0147(8) 0.0193(8) 0.0200(8) 0.0048(6) 0.0038(6) -0.0034(6)
C12 0.0167(8) 0.0132(7) 0.0162(7) 0.0010(6) 0.0016(6) -0.0013(6)
C13 0.0121(7) 0.0135(7) 0.0106(6) 0.0003(5) 0.0004(5) 0.0001(5)
C14 0.0173(7) 0.0099(6) 0.0126(7) 0.0005(5) 0.0033(6) 0.0022(5)
C15 0.0230(9) 0.0175(8) 0.0156(8) -0.0023(6) 0.0022(7) 0.0008(6)
C16 0.0391(12) 0.0176(8) 0.0160(8) -0.0008(7) 0.0073(8) 0.0050(8)
C17 0.0328(11) 0.0167(8) 0.0219(9) 0.0045(7) 0.0131(8) 0.0094(7)
C18 0.0198(9) 0.0186(8) 0.0273(10) 0.0050(7) 0.0092(7) 0.0055(7)
C19 0.0167(8) 0.0133(7) 0.0196(8) -0.0001(6) 0.0031(6) 0.0025(6)
C20 0.0195(8) 0.0179(8) 0.0139(7) 0.0026(6) 0.0048(6) 0.0065(6)
C21 0.0215(9) 0.0290(10) 0.0186(9) -0.0021(7) -0.0036(7) 0.0062(7)
C22 0.0368(12) 0.0269(10) 0.0199(9) 0.0103(8) 0.0116(8) 0.0147(9)
C23 0.0206(9) 0.0188(8) 0.0189(8) 0.0006(6) 0.0052(7) 0.0075(6)
C24 0.0133(7) 0.0139(7) 0.0218(8) -0.0021(6) 0.0059(6) -0.0013(6)
C25 0.0235(10) 0.0147(8) 0.0336(11) -0.0013(7) 0.0109(8) -0.0040(7)
C26 0.0174(8) 0.0186(8) 0.0204(8) -0.0050(6) 0.0034(7) -0.0005(6)
C27 0.0139(8) 0.0193(8) 0.0286(10) -0.0037(7) 0.0012(7) 0.0020(6)

loop_
_atom_type_symbol
_atom_type_description
_atom_type_scat_dispersion_real
_atom_type_scat_dispersion_imag
_atom_type_scat_source
C C 0.0033 0.0016 'International Tables Vol C Tables 4.2.6.8 and 6.1.1.4'
H H 0.0000 0.0000 'International Tables Vol C Tables 4.2.6.8 and 6.1.1.4'
N N 0.0061 0.0033 'International Tables Vol C Tables 4.2.6.8 and 6.1.1.4'
F F 0.0171 0.0103 'International Tables Vol C Tables 4.2.6.8 and 6.1.1.4'
P P 0.1023 0.0942 'International Tables Vol C Tables 4.2.6.8 and 6.1.1.4'
Sb Sb -0.5866 1.5461 'International Tables Vol C Tables 4.2.6.8 and 6.1.1.4'
Au Au -2.0133 8.8022 'International Tables Vol C Tables 4.2.6.8 and 6.1.1.4'

loop_
_geom_angle_atom_site_label_1
_geom_angle_atom_site_label_2
_geom_angle_atom_site_label_3
_geom_angle
N1 Au1 P1 172.28(6)
F1 Sb1 F6 90.79(7)
F2 Sb1 F1 89.67(8)
F2 Sb1 F6 88.10(8)
F3 Sb1 F1 177.42(8)
F3 Sb1 F2 88.64(8)
F3 Sb1 F5 90.56(7)
F3 Sb1 F6 91.10(7)
F4 Sb1 F1 90.71(8)
F4 Sb1 F2 178.49(8)
F4 Sb1 F3 91.03(8)
F4 Sb1 F5 90.54(8)
F4 Sb1 F6 90.43(8)
F5 Sb1 F1 87.51(7)
F5 Sb1 F2 90.94(8)
F5 Sb1 F6 178.06(7)
C8 P1 Au1 109.57(6)
C8 P1 C20 107.28(8)
C8 P1 C24 106.66(8)
C20 P1 Au1 104.67(6)
C24 P1 Au1 115.50(6)
C24 P1 C20 112.92(8)
Au1 N1 H1A 110.2(18)
Au1 N1 H1B 107.7(18)
H1A N1 H1B 105(2)
C2 N1 Au1 111.24(12)
C2 N1 H1A 109.3(18)
C2 N1 H1B 112.8(17)
C3 C2 N1 119.71(19)
C7 C2 N1 119.24(18)
C7 C2 C3 121.02(17)
C2 C3 H3 120.6
C4 C3 C2 118.76(19)
C4 C3 H3 120.6
C3 C4 H4 119.6
C5 C4 C3 120.71(19)
C5 C4 H4 119.6
C4 C5 H5 120.2
C6 C5 C4 119.61(18)
C6 C5 H5 120.2
C5 C6 H6 119.8
C5 C6 C7 120.40(19)
C7 C6 H6 119.8
C2 C7 C6 119.48(18)
C2 C7 H7 120.3
C6 C7 H7 120.3
C9 C8 P1 117.54(13)
C9 C8 C13 118.56(15)
C13 C8 P1 123.66(13)
C8 C9 H9 118.9
C10 C9 C8 122.18(16)
C10 C9 H9 118.9
C9 C10 H10 120.3
C11 C10 C9 119.30(17)
C11 C10 H10 120.3
C10 C11 H11 120.2
C12 C11 C10 119.62(16)
C12 C11 H11 120.2
C11 C12 H12 118.9
C11 C12 C13 122.28(16)
C13 C12 H12 118.9
C8 C13 C14 125.77(15)
C12 C13 C8 117.99(15)
C12 C13 C14 116.23(15)
C15 C14 C13 119.67(16)
C19 C14 C13 121.50(15)
C19 C14 C15 118.71(16)
C14 C15 H15 119.7
C16 C15 C14 120.52(19)
C16 C15 H15 119.7
C15 C16 H16 119.9
C17 C16 C15 120.11(19)
C17 C16 H16 119.9
C16 C17 H17 120.1
C16 C17 C18 119.82(18)
C18 C17 H17 120.1
C17 C18 H18 119.9
C17 C18 C19 120.3(2)
C19 C18 H18 119.9
C14 C19 H19 119.7
C18 C19 C14 120.51(18)
C18 C19 H19 119.7
C21 C20 P1 106.64(13)
C21 C20 C22 107.73(17)
C21 C20 C23 110.14(16)
C22 C20 P1 108.42(13)
C23 C20 P1 116.33(13)
C23 C20 C22 107.30(15)
C20 C21 H21A 109.5
C20 C21 H21B 109.5
C20 C21 H21C 109.5
H21A C21 H21B 109.5
H21A C21 H21C 109.5
H21B C21 H21C 109.5
C20 C22 H22A 109.5
C20 C22 H22B 109.5
C20 C22 H22C 109.5
H22A C22 H22B 109.5
H22A C22 H22C 109.5
H22B C22 H22C 109.5
C20 C23 H23A 109.5
C20 C23 H23B 109.5
C20 C23 H23C 109.5
H23A C23 H23B 109.5
H23A C23 H23C 109.5
H23B C23 H23C 109.5
C25 C24 P1 108.07(14)
C25 C24 C27 108.87(16)
C26 C24 P1 114.73(13)
C26 C24 C25 110.55(15)
C26 C24 C27 107.37(16)
C27 C24 P1 107.07(12)
C24 C25 H25A 109.5
C24 C25 H25B 109.5
C24 C25 H25C 109.5
H25A C25 H25B 109.5
H25A C25 H25C 109.5
H25B C25 H25C 109.5
C24 C26 H26A 109.5
C24 C26 H26B 109.5
C24 C26 H26C 109.5
H26A C26 H26B 109.5
H26A C26 H26C 109.5
H26B C26 H26C 109.5
C24 C27 H27A 109.5
C24 C27 H27B 109.5
C24 C27 H27C 109.5
H27A C27 H27B 109.5
H27A C27 H27C 109.5
H27B C27 H27C 109.5

loop_
_geom_bond_atom_site_label_1
_geom_bond_atom_site_label_2
_geom_bond_distance
Au1 P1 2.2553(4)
Au1 N1 2.1197(17)
Sb1 F1 1.8734(14)
Sb1 F2 1.8710(14)
Sb1 F3 1.8653(13)
Sb1 F4 1.8582(14)
Sb1 F5 1.8704(14)
Sb1 F6 1.8815(15)
P1 C8 1.8335(17)
P1 C20 1.8964(18)
P1 C24 1.8765(19)
N1 H1A 0.87(3)
N1 H1B 0.92(3)
N1 C2 1.452(2)
C2 C3 1.389(3)
C2 C7 1.378(3)
C3 H3 0.9500
C3 C4 1.389(3)
C4 H4 0.9500
C4 C5 1.385(3)
C5 H5 0.9500
C5 C6 1.381(3)
C6 H6 0.9500
C6 C7 1.389(3)
C7 H7 0.9500
C8 C9 1.404(2)
C8 C13 1.421(2)
C9 H9 0.9500
C9 C10 1.388(2)
C10 H10 0.9500
C10 C11 1.388(3)
C11 H11 0.9500
C11 C12 1.386(3)
C12 H12 0.9500
C12 C13 1.406(2)
C13 C14 1.490(2)
C14 C15 1.400(2)
C14 C19 1.397(3)
C15 H15 0.9500
C15 C16 1.398(3)
C16 H16 0.9500
C16 C17 1.386(3)
C17 H17 0.9500
C17 C18 1.390(3)
C18 H18 0.9500
C18 C19 1.394(3)
C19 H19 0.9500
C20 C21 1.533(3)
C20 C22 1.545(3)
C20 C23 1.535(3)
C21 H21A 0.9800
C21 H21B 0.9800
C21 H21C 0.9800
C22 H22A 0.9800
C22 H22B 0.9800
C22 H22C 0.9800
C23 H23A 0.9800
C23 H23B 0.9800
C23 H23C 0.9800
C24 C25 1.538(3)
C24 C26 1.533(3)
C24 C27 1.540(3)
C25 H25A 0.9800
C25 H25B 0.9800
C25 H25C 0.9800
C26 H26A 0.9800
C26 H26B 0.9800
C26 H26C 0.9800
C27 H27A 0.9800
C27 H27B 0.9800
C27 H27C 0.9800

loop_
_geom_hbond_atom_site_label_D
_geom_hbond_atom_site_label_H
_geom_hbond_atom_site_label_A
_geom_hbond_distance_DH
_geom_hbond_distance_HA
_geom_hbond_distance_DA
_geom_hbond_angle_DHA
_geom_hbond_site_symmetry_A
N1 H1B F6 0.92(3) 2.17(3) 3.081(3) 171(2) 2_545
